data_2231509
loop_
_publ_author_name
'Win, Yip-Foo'
'Choong, Chen-Shang'
'Teoh, Siang-Guan'
'Quah, Ching Kheng'
'Fun, Hoong-Kun'

_publ_section_title
;
 (4-Chloro-3-nitrobenzoato)triphenyltin(IV)
;
_journal_coeditor_code HB6362
_journal_issue 9
_journal_name_full 'Acta Crystallographica Section E'
_journal_page_first m1270
_journal_page_last m1271
_journal_paper_doi 10.1107/S160053681103282X
_journal_volume 67
_journal_year 2011
_chemical_formula_iupac '[Sn (C6 H5)3 (C7 H3 Cl N O4)]'
_chemical_formula_moiety 'C25 H18 Cl N O4 Sn'
_chemical_formula_sum 'C25 H18 Cl N O4 Sn'
_chemical_formula_weight 550.54
_chemical_name_systematic
;
(4-Chloro-3-nitrobenzoato)triphenyltin(IV)
;
_space_group_IT_number 14
_symmetry_cell_setting monoclinic
_symmetry_space_group_name_Hall '-P 2ybc'
_symmetry_space_group_name_H-M 'P 1 21/c 1'
_atom_sites_solution_hydrogens geom
_atom_sites_solution_primary direct
_atom_sites_solution_secondary difmap
_audit_creation_method SHELXL-97
_cell_angle_alpha 90.00
_cell_angle_beta 103.2170(10)
_cell_angle_gamma 90.00
_cell_formula_units_Z 4
_cell_length_a 12.3926(2)
_cell_length_b 8.80330(10)
_cell_length_c 21.5592(3)
_cell_measurement_reflns_used 9115
_cell_measurement_temperature 100
_cell_measurement_theta_max 32.73
_cell_measurement_theta_min 2.51
_cell_volume 2289.72(6)
_computing_cell_refinement 'SAINT (Bruker, 2009)'
_computing_data_collection 'APEX2 (Bruker, 2009)'
_computing_data_reduction 'SAINT (Bruker, 2009)'
_computing_molecular_graphics 'SHELXTL (Sheldrick, 2008)'
_computing_publication_material 'SHELXTL (Sheldrick, 2008) and PLATON (Spek, 2009)'
_computing_structure_refinement 'SHELXTL (Sheldrick, 2008)'
_computing_structure_solution 'SHELXTL (Sheldrick, 2008)'
_diffrn_ambient_temperature 100
_diffrn_measured_fraction_theta_full 0.991
_diffrn_measured_fraction_theta_max 0.991
_diffrn_measurement_device_type 'Bruker SMART APEXII CCD'
_diffrn_measurement_method '\f and \w'
_diffrn_radiation_monochromator graphite
_diffrn_radiation_source 'fine-focus sealed tube'
_diffrn_radiation_type MoK\a
_diffrn_radiation_wavelength 0.71073
_diffrn_reflns_av_R_equivalents 0.0238
_diffrn_reflns_av_sigmaI/netI 0.0217
_diffrn_reflns_limit_h_max 16
_diffrn_reflns_limit_h_min -15
_diffrn_reflns_limit_k_max 9
_diffrn_reflns_limit_k_min -11
_diffrn_reflns_limit_l_max 27
_diffrn_reflns_limit_l_min -28
_diffrn_reflns_number 23882
_diffrn_reflns_theta_full 27.50
_diffrn_reflns_theta_max 27.50
_diffrn_reflns_theta_min 1.94
_diffrn_standards_number 0
_exptl_absorpt_coefficient_mu 1.264
_exptl_absorpt_correction_T_max 0.807
_exptl_absorpt_correction_T_min 0.668
_exptl_absorpt_correction_type multi-scan
_exptl_absorpt_process_details '(<i>SADABS</i>; Bruker, 2009)'
_exptl_crystal_colour colourless
_exptl_crystal_density_diffrn 1.597
_exptl_crystal_density_method 'not measured'
_exptl_crystal_description block
_exptl_crystal_F_000 1096
_exptl_crystal_size_max 0.347
_exptl_crystal_size_mid 0.308
_exptl_crystal_size_min 0.177
_refine_diff_density_max 0.598
_refine_diff_density_min -0.676
_refine_ls_extinction_method none
_refine_ls_goodness_of_fit_ref 1.110
_refine_ls_hydrogen_treatment constr
_refine_ls_matrix_type full
_refine_ls_number_parameters 308
_refine_ls_number_reflns 5204
_refine_ls_number_restraints 0
_refine_ls_restrained_S_all 1.110
_refine_ls_R_factor_all 0.0308
_refine_ls_R_factor_gt 0.0276
_refine_ls_shift/su_max 0.001
_refine_ls_shift/su_mean 0.001
_refine_ls_structure_factor_coef Fsqd
_refine_ls_weighting_details 'calc w=1/[\s^2^(Fo^2^)+(0.0116P)^2^+3.5862P] where P=(Fo^2^+2Fc^2^)/3'
_refine_ls_weighting_scheme calc
_refine_ls_wR_factor_gt 0.0546
_refine_ls_wR_factor_ref 0.0557
_reflns_number_gt 4817
_reflns_number_total 5204
_reflns_threshold_expression I>2\s(I)
_cod_data_source_file hb6362.cif
_cod_data_source_block I
_cod_original_sg_symbol_H-M 'P 21/c'
_cod_database_code 2231509
_cod_database_fobs_code 2231509

loop_
_symmetry_equiv_pos_as_xyz
'x, y, z'
'-x, y+1/2, -z+1/2'
'-x, -y, -z'
'x, -y-1/2, z-1/2'

loop_
_atom_site_type_symbol
_atom_site_label
_atom_site_fract_x
_atom_site_fract_y
_atom_site_fract_z
_atom_site_U_iso_or_equiv
_atom_site_adp_type
_atom_site_calc_flag
_atom_site_refinement_flags
_atom_site_occupancy
_atom_site_symmetry_multiplicity
_atom_site_disorder_assembly
_atom_site_disorder_group
Sn Sn1 0.364093(12) 0.404888(17) 0.369328(7) 0.01672(5) Uani d . 1 1 . .
Cl Cl1 0.01735(7) 0.74667(9) 0.64665(4) 0.0474(2) Uani d . 1 1 A .
O O1 0.29596(13) 0.45731(19) 0.44511(8) 0.0217(3) Uani d . 1 1 . .
O O2 0.18430(14) 0.6075(2) 0.37524(8) 0.0256(4) Uani d . 1 1 . .
O O3 -0.1368(2) 0.8214(4) 0.45615(14) 0.0435(8) Uani d P 0.817(5) 1 A 1
O O4 -0.0736(2) 0.9462(3) 0.54411(12) 0.0375(7) Uani d P 0.817(5) 1 A 1
O O3X -0.0894(9) 0.9151(14) 0.4504(6) 0.038(3) Uani d P 0.183(5) 1 A 2
O O4X -0.1525(9) 0.8071(14) 0.5262(7) 0.049(4) Uani d P 0.183(5) 1 A 2
N N1 -0.07089(19) 0.8404(3) 0.50478(13) 0.0344(5) Uani d . 1 1 . .
C C1 0.22638(19) 0.1332(3) 0.30822(12) 0.0233(5) Uani d . 1 1 . .
H H1A 0.2741 0.0800 0.3405 0.028 Uiso calc R 1 1 . .
C C2 0.1424(2) 0.0565(3) 0.26581(12) 0.0293(6) Uani d . 1 1 . .
H H2A 0.1340 -0.0478 0.2699 0.035 Uiso calc R 1 1 . .
C C3 0.0713(2) 0.1352(3) 0.21756(13) 0.0326(6) Uani d . 1 1 . .
H H3A 0.0149 0.0840 0.1895 0.039 Uiso calc R 1 1 . .
C C4 0.0845(2) 0.2900(3) 0.21118(12) 0.0311(6) Uani d . 1 1 . .
H H4A 0.0374 0.3426 0.1785 0.037 Uiso calc R 1 1 . .
C C5 0.1678(2) 0.3671(3) 0.25337(11) 0.0258(5) Uani d . 1 1 . .
H H5A 0.1761 0.4712 0.2489 0.031 Uiso calc R 1 1 . .
C C6 0.23910(18) 0.2891(3) 0.30242(11) 0.0200(5) Uani d . 1 1 . .
C C7 0.3731(2) 0.7235(3) 0.30473(11) 0.0259(5) Uani d . 1 1 . .
H H7A 0.2964 0.7249 0.2987 0.031 Uiso calc R 1 1 . .
C C8 0.4268(2) 0.8430(3) 0.28291(12) 0.0293(6) Uani d . 1 1 . .
H H8A 0.3858 0.9241 0.2621 0.035 Uiso calc R 1 1 . .
C C9 0.5414(2) 0.8432(3) 0.29180(12) 0.0283(6) Uani d . 1 1 . .
H H9A 0.5769 0.9245 0.2774 0.034 Uiso calc R 1 1 . .
C C10 0.6026(2) 0.7222(3) 0.32206(12) 0.0281(5) Uani d . 1 1 . .
H H10A 0.6793 0.7216 0.3280 0.034 Uiso calc R 1 1 . .
C C11 0.5490(2) 0.6014(3) 0.34361(11) 0.0234(5) Uani d . 1 1 . .
H H11A 0.5904 0.5197 0.3636 0.028 Uiso calc R 1 1 . .
C C12 0.43383(19) 0.6006(3) 0.33577(10) 0.0200(5) Uani d . 1 1 . .
C C13 0.5609(2) 0.1802(3) 0.39217(12) 0.0249(5) Uani d . 1 1 . .
H H13A 0.5514 0.1861 0.3482 0.030 Uiso calc R 1 1 . .
C C14 0.6447(2) 0.0898(3) 0.42741(13) 0.0286(5) Uani d . 1 1 . .
H H14A 0.6911 0.0358 0.4070 0.034 Uiso calc R 1 1 . .
C C15 0.6592(2) 0.0801(3) 0.49280(13) 0.0281(5) Uani d . 1 1 . .
H H15A 0.7153 0.0196 0.5165 0.034 Uiso calc R 1 1 . .
C C16 0.5902(2) 0.1608(3) 0.52298(12) 0.0275(5) Uani d . 1 1 . .
H H16A 0.5999 0.1538 0.5670 0.033 Uiso calc R 1 1 . .
C C17 0.50684(19) 0.2517(3) 0.48821(11) 0.0228(5) Uani d . 1 1 . .
H H17A 0.4613 0.3061 0.5090 0.027 Uiso calc R 1 1 . .
C C18 0.49066(18) 0.2622(2) 0.42193(11) 0.0183(4) Uani d . 1 1 . .
C C19 0.21426(18) 0.5547(3) 0.42882(11) 0.0199(5) Uani d . 1 1 . .
C C20 0.16128(17) 0.5965(3) 0.48230(11) 0.0188(4) Uani d . 1 1 A .
C C21 0.07045(19) 0.6930(3) 0.47042(12) 0.0219(5) Uani d . 1 1 . .
H H21A 0.0401 0.7267 0.4292 0.026 Uiso calc R 1 1 A .
C C22 0.02544(19) 0.7387(3) 0.52057(12) 0.0230(5) Uani d . 1 1 A .
C C23 0.0696(2) 0.6910(3) 0.58240(12) 0.0261(5) Uani d . 1 1 . .
C C24 0.1580(2) 0.5903(3) 0.59346(12) 0.0285(5) Uani d . 1 1 A .
H H24A 0.1873 0.5546 0.6345 0.034 Uiso calc R 1 1 . .
C C25 0.20268(19) 0.5428(3) 0.54347(11) 0.0227(5) Uani d . 1 1 . .
H H25A 0.2612 0.4741 0.5511 0.027 Uiso calc R 1 1 A .

loop_
_atom_site_aniso_label
_atom_site_aniso_U_11
_atom_site_aniso_U_22
_atom_site_aniso_U_33
_atom_site_aniso_U_12
_atom_site_aniso_U_13
_atom_site_aniso_U_23
Sn1 0.01539(8) 0.01828(8) 0.01466(8) 0.00306(6) -0.00037(6) -0.00178(6)
Cl1 0.0558(5) 0.0539(5) 0.0429(4) 0.0225(4) 0.0327(4) 0.0056(4)
O1 0.0198(8) 0.0248(8) 0.0196(9) 0.0073(7) 0.0027(7) -0.0023(7)
O2 0.0247(8) 0.0332(10) 0.0166(9) 0.0060(8) -0.0003(7) -0.0012(7)
O3 0.0263(14) 0.0471(19) 0.0520(18) 0.0166(13) -0.0017(13) 0.0013(14)
O4 0.0418(14) 0.0267(13) 0.0495(16) 0.0145(10) 0.0218(12) 0.0025(11)
O3X 0.029(6) 0.032(7) 0.049(7) 0.016(5) 0.001(5) -0.003(5)
O4X 0.029(6) 0.043(7) 0.085(10) 0.008(5) 0.032(6) 0.005(6)
N1 0.0292(12) 0.0284(12) 0.0495(16) 0.0116(10) 0.0168(12) 0.0074(11)
C1 0.0188(11) 0.0301(13) 0.0201(12) 0.0018(10) 0.0028(9) -0.0037(10)
C2 0.0245(13) 0.0318(14) 0.0324(15) -0.0065(11) 0.0080(11) -0.0114(11)
C3 0.0187(12) 0.0471(17) 0.0305(15) -0.0032(11) 0.0022(11) -0.0175(12)
C4 0.0211(12) 0.0506(17) 0.0172(13) 0.0091(12) -0.0047(10) -0.0092(12)
C5 0.0240(12) 0.0320(14) 0.0206(13) 0.0043(10) 0.0032(10) -0.0042(10)
C6 0.0148(10) 0.0292(12) 0.0148(11) 0.0020(9) 0.0010(9) -0.0059(10)
C7 0.0270(12) 0.0304(13) 0.0201(12) 0.0085(11) 0.0050(10) 0.0011(10)
C8 0.0425(15) 0.0243(12) 0.0230(13) 0.0103(11) 0.0111(12) 0.0061(10)
C9 0.0423(15) 0.0237(12) 0.0209(13) -0.0029(11) 0.0114(11) 0.0000(10)
C10 0.0263(13) 0.0318(14) 0.0246(13) -0.0044(11) 0.0026(10) -0.0015(11)
C11 0.0254(12) 0.0237(12) 0.0182(12) 0.0018(10) -0.0008(9) 0.0005(10)
C12 0.0248(11) 0.0200(11) 0.0139(11) 0.0019(9) 0.0017(9) -0.0009(9)
C13 0.0254(12) 0.0253(13) 0.0237(13) 0.0042(10) 0.0048(10) -0.0006(10)
C14 0.0231(12) 0.0262(12) 0.0360(15) 0.0079(10) 0.0059(11) -0.0029(11)
C15 0.0207(12) 0.0214(12) 0.0365(15) 0.0040(10) -0.0052(10) 0.0027(11)
C16 0.0296(13) 0.0287(13) 0.0194(13) 0.0038(11) -0.0043(10) 0.0013(10)
C17 0.0221(11) 0.0219(12) 0.0232(13) 0.0039(9) 0.0026(10) -0.0026(10)
C18 0.0154(10) 0.0162(10) 0.0210(12) -0.0002(8) -0.0007(9) -0.0006(9)
C19 0.0162(10) 0.0204(11) 0.0209(12) -0.0004(9) -0.0003(9) -0.0061(9)
C20 0.0148(10) 0.0182(10) 0.0219(12) -0.0011(9) 0.0011(9) -0.0038(9)
C21 0.0202(11) 0.0200(11) 0.0229(13) 0.0020(9) -0.0001(9) 0.0016(10)
C22 0.0169(11) 0.0169(11) 0.0356(14) 0.0025(9) 0.0067(10) -0.0010(10)
C23 0.0262(12) 0.0265(13) 0.0296(14) 0.0016(10) 0.0148(11) -0.0003(10)
C24 0.0276(12) 0.0350(14) 0.0235(13) 0.0080(11) 0.0071(10) 0.0028(11)
C25 0.0172(11) 0.0257(12) 0.0244(13) 0.0052(9) 0.0032(9) -0.0010(10)

loop_
_atom_type_symbol
_atom_type_description
_atom_type_scat_dispersion_real
_atom_type_scat_dispersion_imag
_atom_type_scat_source
C C 0.0033 0.0016 'International Tables Vol C Tables 4.2.6.8 and 6.1.1.4'
H H 0.0000 0.0000 'International Tables Vol C Tables 4.2.6.8 and 6.1.1.4'
N N 0.0061 0.0033 'International Tables Vol C Tables 4.2.6.8 and 6.1.1.4'
O O 0.0106 0.0060 'International Tables Vol C Tables 4.2.6.8 and 6.1.1.4'
Cl Cl 0.1484 0.1585 'International Tables Vol C Tables 4.2.6.8 and 6.1.1.4'
Sn Sn -0.6537 1.4246 'International Tables Vol C Tables 4.2.6.8 and 6.1.1.4'

loop_
_geom_angle_atom_site_label_1
_geom_angle_atom_site_label_2
_geom_angle_atom_site_label_3
_geom_angle
O1 Sn1 C6 106.24(7)
O1 Sn1 C18 95.50(7)
C6 Sn1 C18 114.46(9)
O1 Sn1 C12 111.17(8)
C6 Sn1 C12 116.64(9)
C18 Sn1 C12 110.66(9)
C19 O1 Sn1 111.47(14)
O3 N1 O4X 80.8(7)
O3 N1 O4 125.3(3)
O4X N1 O4 77.0(6)
O3 N1 O3X 48.6(5)
O4X N1 O3X 117.3(8)
O4 N1 O3X 101.7(5)
O3 N1 C22 118.6(2)
O4X N1 C22 117.3(6)
O4 N1 C22 116.0(2)
O3X N1 C22 118.5(5)
C6 C1 C2 120.2(2)
C6 C1 H1A 119.9
C2 C1 H1A 119.9
C3 C2 C1 120.1(3)
C3 C2 H2A 119.9
C1 C2 H2A 119.9
C4 C3 C2 119.9(2)
C4 C3 H3A 120.1
C2 C3 H3A 120.1
C3 C4 C5 120.3(3)
C3 C4 H4A 119.9
C5 C4 H4A 119.9
C4 C5 C6 120.2(3)
C4 C5 H5A 119.9
C6 C5 H5A 119.9
C1 C6 C5 119.3(2)
C1 C6 Sn1 119.58(18)
C5 C6 Sn1 121.11(18)
C8 C7 C12 120.2(2)
C8 C7 H7A 119.9
C12 C7 H7A 119.9
C7 C8 C9 120.6(2)
C7 C8 H8A 119.7
C9 C8 H8A 119.7
C10 C9 C8 119.9(2)
C10 C9 H9A 120.1
C8 C9 H9A 120.1
C9 C10 C11 119.7(2)
C9 C10 H10A 120.2
C11 C10 H10A 120.2
C10 C11 C12 121.1(2)
C10 C11 H11A 119.4
C12 C11 H11A 119.4
C7 C12 C11 118.5(2)
C7 C12 Sn1 125.01(18)
C11 C12 Sn1 116.48(17)
C14 C13 C18 120.8(2)
C14 C13 H13A 119.6
C18 C13 H13A 119.6
C15 C14 C13 120.0(2)
C15 C14 H14A 120.0
C13 C14 H14A 120.0
C14 C15 C16 119.9(2)
C14 C15 H15A 120.1
C16 C15 H15A 120.1
C15 C16 C17 120.5(2)
C15 C16 H16A 119.8
C17 C16 H16A 119.8
C16 C17 C18 120.4(2)
C16 C17 H17A 119.8
C18 C17 H17A 119.8
C13 C18 C17 118.5(2)
C13 C18 Sn1 121.51(17)
C17 C18 Sn1 120.00(16)
O2 C19 O1 123.5(2)
O2 C19 C20 122.8(2)
O1 C19 C20 113.7(2)
C25 C20 C21 119.6(2)
C25 C20 C19 121.2(2)
C21 C20 C19 119.3(2)
C22 C21 C20 119.2(2)
C22 C21 H21A 120.4
C20 C21 H21A 120.4
C21 C22 C23 121.5(2)
C21 C22 N1 116.6(2)
C23 C22 N1 121.9(2)
C22 C23 C24 118.8(2)
C22 C23 Cl1 123.18(19)
C24 C23 Cl1 118.0(2)
C25 C24 C23 120.0(2)
C25 C24 H24A 120.0
C23 C24 H24A 120.0
C24 C25 C20 120.8(2)
C24 C25 H25A 119.6
C20 C25 H25A 119.6

loop_
_geom_bond_atom_site_label_1
_geom_bond_atom_site_label_2
_geom_bond_distance
_geom_bond_publ_flag
Sn1 O1 2.0558(15) y
Sn1 C6 2.121(2) y
Sn1 C18 2.124(2) y
Sn1 C12 2.127(2) y
Cl1 C23 1.729(2) ?
O1 C19 1.311(3) ?
O2 C19 1.222(3) ?
O3 N1 1.185(3) ?
O4 N1 1.266(3) ?
O3X N1 1.318(12) ?
O4X N1 1.239(10) ?
N1 C22 1.469(3) ?
C1 C6 1.390(3) ?
C1 C2 1.393(3) ?
C1 H1A 0.9300 ?
C2 C3 1.385(4) ?
C2 H2A 0.9300 ?
C3 C4 1.383(4) ?
C3 H3A 0.9300 ?
C4 C5 1.387(4) ?
C4 H4A 0.9300 ?
C5 C6 1.394(3) ?
C5 H5A 0.9300 ?
C7 C8 1.384(4) ?
C7 C12 1.398(3) ?
C7 H7A 0.9300 ?
C8 C9 1.388(4) ?
C8 H8A 0.9300 ?
C9 C10 1.382(4) ?
C9 H9A 0.9300 ?
C10 C11 1.389(3) ?
C10 H10A 0.9300 ?
C11 C12 1.398(3) ?
C11 H11A 0.9300 ?
C13 C14 1.389(3) ?
C13 C18 1.395(3) ?
C13 H13A 0.9300 ?
C14 C15 1.383(4) ?
C14 H14A 0.9300 ?
C15 C16 1.383(4) ?
C15 H15A 0.9300 ?
C16 C17 1.384(3) ?
C16 H16A 0.9300 ?
C17 C18 1.400(3) ?
C17 H17A 0.9300 ?
C19 C20 1.497(3) ?
C20 C25 1.384(3) ?
C20 C21 1.387(3) ?
C21 C22 1.385(3) ?
C21 H21A 0.9300 ?
C22 C23 1.385(4) ?
C23 C24 1.387(3) ?
C24 C25 1.384(3) ?
C24 H24A 0.9300 ?
C25 H25A 0.9300 ?

loop_
_geom_hbond_atom_site_label_D
_geom_hbond_atom_site_label_H
_geom_hbond_atom_site_label_A
_geom_hbond_site_symmetry_A
_geom_hbond_distance_DH
_geom_hbond_distance_HA
_geom_hbond_distance_DA
_geom_hbond_angle_DHA
_geom_hbond_publ_flag
C3 H3A O2 2_545 0.93 2.55 3.346(3) 144 yes
C17 H17A O1 . 0.93 2.56 3.140(3) 120 yes

loop_
_geom_torsion_atom_site_label_1
_geom_torsion_atom_site_label_2
_geom_torsion_atom_site_label_3
_geom_torsion_atom_site_label_4
_geom_torsion
C6 Sn1 O1 C19 -65.58(16)
C18 Sn1 O1 C19 176.95(15)
C12 Sn1 O1 C19 62.28(16)
C6 C1 C2 C3 0.2(3)
C1 C2 C3 C4 0.6(4)
C2 C3 C4 C5 -0.8(4)
C3 C4 C5 C6 0.2(4)
C2 C1 C6 C5 -0.7(3)
C2 C1 C6 Sn1 177.96(16)
C4 C5 C6 C1 0.5(3)
C4 C5 C6 Sn1 -178.13(17)
O1 Sn1 C6 C1 -85.63(18)
C18 Sn1 C6 C1 18.4(2)
C12 Sn1 C6 C1 149.83(17)
O1 Sn1 C6 C5 93.03(18)
C18 Sn1 C6 C5 -162.96(17)
C12 Sn1 C6 C5 -31.5(2)
C12 C7 C8 C9 -0.4(4)
C7 C8 C9 C10 0.7(4)
C8 C9 C10 C11 -0.2(4)
C9 C10 C11 C12 -0.6(4)
C8 C7 C12 C11 -0.5(3)
C8 C7 C12 Sn1 -177.80(18)
C10 C11 C12 C7 1.0(3)
C10 C11 C12 Sn1 178.53(18)
O1 Sn1 C12 C7 -69.0(2)
C6 Sn1 C12 C7 53.0(2)
C18 Sn1 C12 C7 -173.79(19)
O1 Sn1 C12 C11 113.67(17)
C6 Sn1 C12 C11 -124.34(17)
C18 Sn1 C12 C11 8.8(2)
C18 C13 C14 C15 0.1(4)
C13 C14 C15 C16 -0.1(4)
C14 C15 C16 C17 -0.2(4)
C15 C16 C17 C18 0.6(4)
C14 C13 C18 C17 0.2(4)
C14 C13 C18 Sn1 178.65(19)
C16 C17 C18 C13 -0.6(4)
C16 C17 C18 Sn1 -179.01(18)
O1 Sn1 C18 C13 174.44(19)
C6 Sn1 C18 C13 63.8(2)
C12 Sn1 C18 C13 -70.5(2)
O1 Sn1 C18 C17 -7.14(19)
C6 Sn1 C18 C17 -117.78(18)
C12 Sn1 C18 C17 107.94(19)
Sn1 O1 C19 O2 -0.7(3)
Sn1 O1 C19 C20 179.81(14)
O2 C19 C20 C25 -175.2(2)
O1 C19 C20 C25 4.3(3)
O2 C19 C20 C21 3.5(3)
O1 C19 C20 C21 -177.0(2)
C25 C20 C21 C22 2.5(3)
C19 C20 C21 C22 -176.3(2)
C20 C21 C22 C23 0.5(4)
C20 C21 C22 N1 -179.7(2)
O3 N1 C22 C21 37.1(4)
O4X N1 C22 C21 131.5(8)
O4 N1 C22 C21 -140.2(2)
O3X N1 C22 C21 -18.8(7)
O3 N1 C22 C23 -143.2(3)
O4X N1 C22 C23 -48.8(8)
O4 N1 C22 C23 39.5(3)
O3X N1 C22 C23 160.9(7)
C21 C22 C23 C24 -2.8(4)
N1 C22 C23 C24 177.5(2)
C21 C22 C23 Cl1 179.23(19)
N1 C22 C23 Cl1 -0.5(4)
C22 C23 C24 C25 2.0(4)
Cl1 C23 C24 C25 -179.9(2)
C23 C24 C25 C20 1.0(4)
C21 C20 C25 C24 -3.2(4)
C19 C20 C25 C24 175.5(2)
